data_1571975
loop_
_publ_author_name
'Cobb, Caitlyn R.'
'Ngo, Ren K.'
'Dick, Emily J.'
'Lynch, Vincent M.'
'Rose, Michael J.'

_publ_section_title
;
 Multi-phosphine-chelated iron-carbide clusters <i>via</i> redox-promoted
 ligand exchange on an inert hexa-iron-carbide carbonyl cluster,
 [Fe<sub>6</sub>(&#x3bc;<sub>6</sub>-C)(&#x3bc;<sub>2</sub>-CO)<sub>4</sub>(CO)<sub>12</sub>]<sup>2</sup>.
;
_journal_issue 29
_journal_name_full 'Chemical science'
_journal_page_first 11455
_journal_page_last 11471
_journal_paper_doi 10.1039/d4sc01370k
_journal_volume 15
_journal_year 2024
_chemical_formula_moiety 'C56 H39 Fe5 O14 P3'
_chemical_formula_sum 'C56 H39 Fe5 O14 P3'
_chemical_formula_weight 1308.03
_space_group_crystal_system triclinic
_space_group_IT_number 2
_space_group_name_Hall '-P 1'
_space_group_name_H-M_alt 'P -1'
_atom_sites_solution_hydrogens geom
_atom_sites_solution_primary dual
_audit_creation_date 2023-03-17
_audit_creation_method
;
Olex2 1.5
(compiled 2023.03.06 svn.rbb2c1857 for OlexSys, GUI svn.r6748)
;
_audit_update_record
;
2023-06-02 deposited with the CCDC.	2024-06-03 downloaded from the CCDC.
;
_cell_angle_alpha 85.773(5)
_cell_angle_beta 76.692(7)
_cell_angle_gamma 89.678(5)
_cell_formula_units_Z 2
_cell_length_a 9.4782(8)
_cell_length_b 15.6679(7)
_cell_length_c 18.6940(10)
_cell_measurement_reflns_used 5090
_cell_measurement_temperature 100.0(6)
_cell_measurement_theta_max 76.3730
_cell_measurement_theta_min 2.8430
_cell_volume 2694.0(3)
_computing_cell_refinement 'CrysAlisPro 1.171.41.123a (Rigaku OD, 2022)'
_computing_data_collection 'CrysAlisPro 1.171.41.123a (Rigaku OD, 2022)'
_computing_data_reduction 'CrysAlisPro 1.171.41.123a (Rigaku OD, 2022)'
_computing_molecular_graphics 'Olex2 1.5 (Dolomanov et al., 2009)'
_computing_publication_material 'Olex2 1.5 (Dolomanov et al., 2009)'
_computing_structure_refinement 'SHELXL 2018/3 (Sheldrick, 2015)'
_computing_structure_solution 'SHELXT  (Sheldrick, 2015)'
_diffrn_ambient_environment N~2~
_diffrn_ambient_temperature 100.0(6)
_diffrn_detector 'Hybrid Pixel Array Detector'
_diffrn_detector_area_resol_mean 10.0000
_diffrn_detector_type HyPix
_diffrn_measured_fraction_theta_full 0.980
_diffrn_measured_fraction_theta_max 0.980
_diffrn_measurement_details
;
List of Runs (angles in degrees, time in seconds):

  # Type    Start    End  Width  t~exp~   \w     \q     \k     \f   Frames
#--------------------------------------------------------------------------
  1  \w    -89.00 -64.00   0.50   30.00    --  -48.57-158.00  91.00   50
  2  \w    -89.00 -26.00   0.50   30.00    --  -48.57 119.00 -29.00  126
  3  \w   -107.00 -72.00   0.50   30.00    --  -48.57 158.00 125.00   70
  4  \w     73.00  98.00   0.50   30.00    --   48.57-158.00  91.00   50
  5  \w     26.00  51.00   0.50   30.00    --   48.57-119.00-113.00   50
  6  \w     51.00 119.00   0.50   30.00    --   48.57 158.00 125.00  136
  7  \w   -108.00 -83.00   0.50   40.00    -- -105.12 158.00 125.00   50
  8  \w   -112.00 -87.00   0.50   40.00    -- -105.12-158.00  91.00   50
  9  \w   -138.00 -87.00   0.50   40.00    -- -105.12-119.00-113.00  102
 10  \w   -109.00 -73.00   0.50   40.00    -- -105.12 119.00 -29.00   72
 11  \w     81.00 106.00   0.50   40.00    --  105.12 158.00 125.00   50
 12  \w     34.00 107.00   0.50   40.00    --  105.12-119.00-113.00  146
 13  \w     95.00 125.00   0.50   40.00    --  105.12 119.00 -29.00   60
 14  \w     34.00 133.00   0.50   40.00    --  105.12-158.00  91.00  198
 15  \w    -26.00  20.00   0.50   30.00    --  -48.57  19.00-120.00   92
 16  \w   -120.00 -83.00   0.50   30.00    --  -48.57-125.00  90.00   74
 17  \w   -119.00 -28.00   0.50   30.00    --  -48.57 -77.00 -90.00  182
 18  \w    -42.00  24.00   0.50   30.00    --  -48.57  38.00 150.00  132
 19  \w     78.00 118.00   0.50   30.00    --   48.57 125.00-120.00   80
 20  \w   -155.00 -83.00   0.50   40.00    -- -105.12 -95.00-150.00  144
 21  \w    -68.00 -39.00   0.50   40.00    -- -105.12  61.00 -60.00   58
 22  \w   -177.00-100.00   0.50   40.00    -- -105.12 -62.00  98.99  154
 23  \w   -125.00 -89.00   0.50   40.00    -- -105.12 -64.00  -0.73   72
 24  \w   -104.00 -33.00   0.50   40.00    -- -105.12  77.00   0.00  142
 25  \w    -82.00 -35.00   0.50   40.00    -- -105.12  77.00 120.00   94
 26  \w   -109.00 -64.00   0.50   40.00    -- -105.12 125.00-150.00   90
 27  \w   -170.00-130.00   0.50   40.00    -- -105.12 -64.00  -0.73   80
 28  \w   -155.00-129.00   0.50   40.00    -- -105.12 -15.00-150.00   52
 29  \w   -108.00 -70.00   0.50   40.00    -- -105.12 115.00 101.98   76
;
_diffrn_measurement_device 'four-circle diffractometer'
_diffrn_measurement_device_type 'XtaLAB Synergy, Single source at home/near, HyPix'
_diffrn_measurement_method '\w scans'
_diffrn_orient_matrix_type 'CrysAlisPro convention (1999,Acta A55,543-557)'
_diffrn_orient_matrix_UB_11 -0.1280399000
_diffrn_orient_matrix_UB_12 -0.0375399000
_diffrn_orient_matrix_UB_13 -0.0258885000
_diffrn_orient_matrix_UB_21 -0.0711106000
_diffrn_orient_matrix_UB_22 -0.0316712000
_diffrn_orient_matrix_UB_23 0.0801216000
_diffrn_orient_matrix_UB_31 -0.0803091000
_diffrn_orient_matrix_UB_32 0.0854976000
_diffrn_orient_matrix_UB_33 0.0110248000
_diffrn_radiation_monochromator mirror
_diffrn_radiation_probe x-ray
_diffrn_radiation_type 'Cu K\a'
_diffrn_radiation_wavelength 1.54184
_diffrn_reflns_av_R_equivalents 0.1154
_diffrn_reflns_av_unetI/netI 0.1132
_diffrn_reflns_Laue_measured_fraction_full 0.980
_diffrn_reflns_Laue_measured_fraction_max 0.980
_diffrn_reflns_limit_h_max 8
_diffrn_reflns_limit_h_min -9
_diffrn_reflns_limit_k_max 15
_diffrn_reflns_limit_k_min -14
_diffrn_reflns_limit_l_max 18
_diffrn_reflns_limit_l_min -17
_diffrn_reflns_number 16464
_diffrn_reflns_point_group_measured_fraction_full 0.980
_diffrn_reflns_point_group_measured_fraction_max 0.980
_diffrn_reflns_theta_full 50.431
_diffrn_reflns_theta_max 50.431
_diffrn_reflns_theta_min 2.828
_diffrn_source 'micro-focus sealed X-ray tube'
_diffrn_source_type 'PhotonJet (Cu) X-ray Source'
_exptl_absorpt_coefficient_mu 11.949
_exptl_absorpt_correction_T_max 0.835
_exptl_absorpt_correction_T_min 0.386
_exptl_absorpt_correction_type 'gaussian and multi-scan'
_exptl_absorpt_process_details
;
CrysAlisPro 1.171.41.123a (Rigaku Oxford Diffraction, 2022)
Numerical absorption correction based on gaussian integration over
a multifaceted crystal model
Empirical absorption correction using spherical harmonics,
implemented in SCALE3 ABSPACK scaling algorithm.
;
_exptl_crystal_colour black
_exptl_crystal_colour_primary black
_exptl_crystal_density_diffrn 1.612
_exptl_crystal_description needle
_exptl_crystal_F_000 1324
_exptl_crystal_size_max 0.136
_exptl_crystal_size_mid 0.059
_exptl_crystal_size_min 0.045
_refine_diff_density_max 1.134
_refine_diff_density_min -0.715
_refine_diff_density_rms 0.116
_refine_ls_extinction_method none
_refine_ls_goodness_of_fit_ref 1.066
_refine_ls_hydrogen_treatment constr
_refine_ls_matrix_type full
_refine_ls_number_parameters 704
_refine_ls_number_reflns 5542
_refine_ls_number_restraints 0
_refine_ls_restrained_S_all 1.066
_refine_ls_R_factor_all 0.0943
_refine_ls_R_factor_gt 0.0693
_refine_ls_shift/su_max 0.001
_refine_ls_shift/su_mean 0.000
_refine_ls_structure_factor_coef Fsqd
_refine_ls_weighting_details 'w=1/[\s^2^(Fo^2^)+(0.1036P)^2^+5.0159P] where P=(Fo^2^+2Fc^2^)/3'
_refine_ls_weighting_scheme calc
_refine_ls_wR_factor_gt 0.1823
_refine_ls_wR_factor_ref 0.1980
_reflns_Friedel_coverage 0.000
_reflns_number_gt 4045
_reflns_number_total 5542
_reflns_threshold_expression 'I > 2\s(I)'
_cod_data_source_file d4sc01370k3.cif
_cod_data_source_block compound7_auto
_cod_depositor_comments 'Adding full bibliography for 1571968--1571976.cif.'
_cod_database_code 1571975
_shelx_shelxl_version_number 2018/3
_chemical_oxdiff_formula 'Fe5 C56 O14 P3 H37 '
_shelx_space_group_comment
;
The symmetry employed for this shelxl refinement is uniquely defined
by the following loop, which should always be used as a source of
symmetry information in preference to the above space-group names.
They are only intended as comments.
;
_olex2_refinement_description
;
1. Fixed Uiso
 At 1.2 times of:
  All C(H) groups, All C(H,H) groups
 At 1.5 times of:
  All C(H,H,H) groups
2.a Secondary CH2 refined with riding coordinates:
 C13(H13A,H13B), C15(H15A,H15B), C17(H17A,H17B)
2.b Aromatic/amide H refined with riding coordinates:
 C7(H7), C8(H8), C9(H9), C10(H10), C11(H11), C21(H21), C22(H22), C23(H23),
 C24(H24), C25(H25), C27(H27), C28(H28), C29(H29), C30(H30), C31(H31), C33(H33),
  C34(H34), C35(H35), C36(H36), C37(H37), C39(H39), C40(H40), C41(H41),
 C42(H42), C43(H43), C45(H45), C46(H46), C47(H47), C48(H48), C49(H49)
2.c Idealised Me refined as rotating group:
 C19(H19A,H19B,H19C)
;
_smtbx_masks_void_probe_radius 1.2
_smtbx_masks_void_truncation_radius 1.2
_olex2_submission_special_instructions 'No special instructions were received'
_oxdiff_exptl_absorpt_empirical_details
;
Empirical correction (ABSPACK) includes:
- Absorption correction using spherical harmonics
- Frame scaling
;
_oxdiff_exptl_absorpt_empirical_full_max 2.930
_oxdiff_exptl_absorpt_empirical_full_min 0.390

loop_
_space_group_symop_operation_xyz
'x, y, z'
'-x, -y, -z'

loop_
_atom_site_label
_atom_site_type_symbol
_atom_site_fract_x
_atom_site_fract_y
_atom_site_fract_z
_atom_site_U_iso_or_equiv
_atom_site_adp_type
_atom_site_occupancy
_atom_site_site_symmetry_order
_atom_site_calc_flag
_atom_site_refinement_flags_posn
_atom_site_refinement_flags_adp
_atom_site_refinement_flags_occupancy
_atom_site_disorder_assembly
_atom_site_disorder_group
Fe1 Fe 0.67760(15) 0.43220(8) 0.84235(8) 0.0280(4) Uani 1 1 d . . . . .
Fe2 Fe 0.95494(16) 0.45875(9) 0.84602(9) 0.0314(5) Uani 1 1 d . . . . .
Fe3 Fe 0.78214(16) 0.58653(9) 0.83112(9) 0.0335(5) Uani 1 1 d . . . . .
Fe4 Fe 1.00005(16) 0.55838(9) 0.72364(9) 0.0335(5) Uani 1 1 d . . . . .
Fe5 Fe 0.73496(16) 0.52790(9) 0.71075(9) 0.0344(5) Uani 1 1 d . . . . .
P12 P 0.8032(3) 0.24606(16) 0.59427(15) 0.0357(7) Uani 1 1 d . . . . .
P16 P 0.4475(3) 0.02067(15) 0.73430(15) 0.0325(7) Uani 1 1 d . . . . .
P18 P 0.6387(3) 0.29258(14) 0.82910(14) 0.0278(6) Uani 1 1 d . . . . .
O50 O 1.2582(8) 0.6242(4) 0.7643(4) 0.049(2) Uani 1 1 d . . . . .
O52 O 0.8989(7) 0.3148(5) 0.9561(4) 0.0417(18) Uani 1 1 d . . . . .
O54 O 0.5965(8) 0.4139(4) 1.0037(5) 0.0404(18) Uani 1 1 d . . . . .
O56 O 0.7483(8) 0.5892(4) 0.9913(5) 0.0440(19) Uani 1 1 d . . . . .
O58 O 1.1066(8) 0.5616(4) 0.9315(4) 0.0424(18) Uani 1 1 d . . . . .
O60 O 1.2065(8) 0.3624(4) 0.7738(4) 0.0419(18) Uani 1 1 d . . . . .
O62 O 0.9564(8) 0.7430(5) 0.8131(4) 0.0458(19) Uani 1 1 d . . . . .
O64 O 0.3724(8) 0.4735(4) 0.8549(4) 0.0444(19) Uani 1 1 d . . . . .
O66 O 0.4544(9) 0.4773(4) 0.6875(4) 0.0470(19) Uani 1 1 d . . . . .
O68 O 1.0028(7) 0.7075(5) 0.6180(4) 0.0444(19) Uani 1 1 d . . . . .
O70 O 0.5065(9) 0.6747(5) 0.8355(5) 0.055(2) Uani 1 1 d . . . . .
O72 O 0.6731(8) 0.7022(5) 0.6587(5) 0.058(2) Uani 1 1 d . . . . .
O74 O 1.1653(9) 0.4482(5) 0.6153(5) 0.058(2) Uani 1 1 d . . . . .
O76 O 0.8643(9) 0.4732(5) 0.5645(5) 0.059(2) Uani 1 1 d . . . . .
C6 C 0.9778(11) 0.1907(7) 0.5699(6) 0.039(3) Uani 1 1 d . . . . .
C7 C 1.1015(11) 0.2432(8) 0.5375(6) 0.045(3) Uani 1 1 d . . . . .
H7 H 1.090134 0.302497 0.525680 0.054 Uiso 1 1 calc R U . . .
C8 C 1.2370(12) 0.2082(9) 0.5235(6) 0.055(3) Uani 1 1 d . . . . .
H8 H 1.319773 0.243086 0.502088 0.065 Uiso 1 1 calc R U . . .
C9 C 1.2530(13) 0.1204(10) 0.5408(7) 0.061(4) Uani 1 1 d . . . . .
H9 H 1.346722 0.095820 0.532042 0.073 Uiso 1 1 calc R U . . .
C10 C 1.1335(12) 0.0709(7) 0.5702(6) 0.049(3) Uani 1 1 d . . . . .
H10 H 1.144088 0.011280 0.580868 0.059 Uiso 1 1 calc R U . . .
C11 C 0.9983(11) 0.1057(7) 0.5846(6) 0.045(3) Uani 1 1 d . . . . .
H11 H 0.916619 0.069750 0.605432 0.054 Uiso 1 1 calc R U . . .
C13 C 0.6979(10) 0.1664(6) 0.6638(5) 0.029(2) Uani 1 1 d . . . . .
H13A H 0.678427 0.116232 0.638167 0.035 Uiso 1 1 calc R U . . .
H13B H 0.759288 0.146751 0.697980 0.035 Uiso 1 1 calc R U . . .
C14 C 0.5527(9) 0.1963(5) 0.7100(5) 0.023(2) Uani 1 1 d . . . . .
C15 C 0.4874(10) 0.1236(5) 0.7692(5) 0.027(2) Uani 1 1 d . . . . .
H15A H 0.396338 0.144408 0.800083 0.033 Uiso 1 1 calc R U . . .
H15B H 0.555711 0.112295 0.801616 0.033 Uiso 1 1 calc R U . . .
C17 C 0.5698(10) 0.2809(6) 0.7460(5) 0.029(2) Uani 1 1 d . . . . .
H17A H 0.472497 0.306968 0.755963 0.035 Uiso 1 1 calc R U . . .
H17B H 0.631882 0.318767 0.706612 0.035 Uiso 1 1 calc R U . . .
C19 C 0.4494(10) 0.2177(6) 0.6587(5) 0.028(2) Uani 1 1 d . . . . .
H19A H 0.489204 0.265976 0.623705 0.042 Uiso 1 1 calc R U . . .
H19B H 0.354312 0.232876 0.688146 0.042 Uiso 1 1 calc R U . . .
H19C H 0.438964 0.167713 0.631654 0.042 Uiso 1 1 calc R U . . .
C20 C 0.6215(11) -0.0356(5) 0.7221(6) 0.032(3) Uani 1 1 d . . . . .
C21 C 0.6803(12) -0.0680(6) 0.6553(6) 0.038(3) Uani 1 1 d . . . . .
H21 H 0.627523 -0.063802 0.617710 0.046 Uiso 1 1 calc R U . . .
C22 C 0.8135(13) -0.1063(6) 0.6418(7) 0.044(3) Uani 1 1 d . . . . .
H22 H 0.851457 -0.128945 0.595620 0.053 Uiso 1 1 calc R U . . .
C23 C 0.8927(12) -0.1117(7) 0.6959(7) 0.049(3) Uani 1 1 d . . . . .
H23 H 0.986139 -0.136613 0.686351 0.059 Uiso 1 1 calc R U . . .
C24 C 0.8340(12) -0.0801(6) 0.7649(6) 0.041(3) Uani 1 1 d . . . . .
H24 H 0.886476 -0.084499 0.802573 0.049 Uiso 1 1 calc R U . . .
C25 C 0.7023(11) -0.0435(6) 0.7770(6) 0.035(3) Uani 1 1 d . . . . .
H25 H 0.662727 -0.022388 0.823689 0.041 Uiso 1 1 calc R U . . .
C26 C 0.5046(10) 0.2464(5) 0.9083(6) 0.032(3) Uani 1 1 d . . . . .
C27 C 0.5415(12) 0.2198(6) 0.9739(6) 0.038(3) Uani 1 1 d . . . . .
H27 H 0.640426 0.222730 0.976291 0.046 Uiso 1 1 calc R U . . .
C28 C 0.4417(13) 0.1899(6) 1.0350(7) 0.045(3) Uani 1 1 d . . . . .
H28 H 0.471230 0.171393 1.078841 0.054 Uiso 1 1 calc R U . . .
C29 C 0.2980(13) 0.1864(6) 1.0331(7) 0.050(3) Uani 1 1 d . . . . .
H29 H 0.227949 0.164082 1.075123 0.060 Uiso 1 1 calc R U . . .
C30 C 0.2556(12) 0.2157(6) 0.9695(7) 0.045(3) Uani 1 1 d . . . . .
H30 H 0.155660 0.215376 0.968817 0.054 Uiso 1 1 calc R U . . .
C31 C 0.3577(11) 0.2455(6) 0.9065(6) 0.032(3) Uani 1 1 d . . . . .
H31 H 0.328173 0.264924 0.862974 0.038 Uiso 1 1 calc R U . . .
C32 C 0.3440(11) -0.0348(6) 0.8202(6) 0.037(3) Uani 1 1 d . . . . .
C33 C 0.3017(14) 0.0030(7) 0.8864(8) 0.071(4) Uani 1 1 d . . . . .
H33 H 0.335608 0.059311 0.889164 0.085 Uiso 1 1 calc R U . . .
C34 C 0.2098(15) -0.0386(8) 0.9505(8) 0.075(5) Uani 1 1 d . . . . .
H34 H 0.179728 -0.010969 0.995011 0.090 Uiso 1 1 calc R U . . .
C35 C 0.1672(12) -0.1205(9) 0.9443(9) 0.063(4) Uani 1 1 d . . . . .
H35 H 0.104383 -0.149986 0.985644 0.076 Uiso 1 1 calc R U . . .
C36 C 0.2108(16) -0.1611(9) 0.8821(9) 0.073(4) Uani 1 1 d . . . . .
H36 H 0.182472 -0.218895 0.880405 0.088 Uiso 1 1 calc R U . . .
C37 C 0.3000(16) -0.1162(8) 0.8187(8) 0.072(4) Uani 1 1 d . . . . .
H37 H 0.329161 -0.144345 0.774475 0.086 Uiso 1 1 calc R U . . .
C38 C 0.8004(11) 0.2260(6) 0.8149(6) 0.032(3) Uani 1 1 d . . . . .
C39 C 0.9149(10) 0.2556(6) 0.7573(6) 0.034(3) Uani 1 1 d . . . . .
H39 H 0.909315 0.309478 0.731334 0.041 Uiso 1 1 calc R U . . .
C40 C 1.0372(11) 0.2055(7) 0.7385(6) 0.041(3) Uani 1 1 d . . . . .
H40 H 1.113388 0.223851 0.697646 0.049 Uiso 1 1 calc R U . . .
C41 C 1.0493(12) 0.1293(7) 0.7784(7) 0.046(3) Uani 1 1 d . . . . .
H41 H 1.134212 0.096109 0.764993 0.055 Uiso 1 1 calc R U . . .
C42 C 0.9406(12) 0.1007(6) 0.8372(7) 0.044(3) Uani 1 1 d . . . . .
H42 H 0.951720 0.049665 0.866020 0.053 Uiso 1 1 calc R U . . .
C43 C 0.8116(12) 0.1484(6) 0.8541(6) 0.044(3) Uani 1 1 d . . . . .
H43 H 0.732586 0.127375 0.892360 0.053 Uiso 1 1 calc R U . . .
C44 C 0.7305(10) 0.2303(6) 0.5127(5) 0.032(3) Uani 1 1 d . . . . .
C45 C 0.6781(12) 0.3037(8) 0.4797(7) 0.051(3) Uani 1 1 d . . . . .
H45 H 0.679915 0.357252 0.500304 0.061 Uiso 1 1 calc R U . . .
C46 C 0.6243(12) 0.2985(8) 0.4181(7) 0.049(3) Uani 1 1 d . . . . .
H46 H 0.591888 0.349083 0.395877 0.058 Uiso 1 1 calc R U . . .
C47 C 0.6160(11) 0.2223(9) 0.3875(7) 0.053(3) Uani 1 1 d . . . . .
H47 H 0.576024 0.219165 0.345588 0.064 Uiso 1 1 calc R U . . .
C48 C 0.6690(12) 0.1486(7) 0.4207(7) 0.048(3) Uani 1 1 d . . . . .
H48 H 0.666245 0.094722 0.400846 0.058 Uiso 1 1 calc R U . . .
C49 C 0.7241(11) 0.1556(7) 0.4814(6) 0.040(3) Uani 1 1 d . . . . .
H49 H 0.759711 0.105468 0.502767 0.049 Uiso 1 1 calc R U . . .
C51 C 1.1589(12) 0.5969(6) 0.7505(6) 0.038(3) Uani 1 1 d . . . . .
C53 C 0.9105(11) 0.3734(7) 0.9134(6) 0.035(3) Uani 1 1 d . . . . .
C55 C 0.6307(12) 0.4173(6) 0.9402(8) 0.041(3) Uani 1 1 d . . . . .
C57 C 0.7651(12) 0.5841(6) 0.9297(8) 0.044(3) Uani 1 1 d . . . . .
C59 C 1.0504(11) 0.5215(6) 0.8978(6) 0.032(2) Uani 1 1 d . . . . .
C61 C 1.1072(12) 0.4005(6) 0.8013(6) 0.036(3) Uani 1 1 d . . . . .
C63 C 0.8922(11) 0.6803(6) 0.8151(6) 0.033(3) Uani 1 1 d . . . . .
C65 C 0.4924(14) 0.4565(6) 0.8479(6) 0.034(3) Uani 1 1 d . . . . .
C67 C 0.5614(12) 0.4948(6) 0.7023(6) 0.035(3) Uani 1 1 d . . . . .
C69 C 0.9996(10) 0.6484(7) 0.6590(6) 0.041(3) Uani 1 1 d . . . . .
C71 C 0.6133(14) 0.6397(7) 0.8325(7) 0.048(3) Uani 1 1 d . . . . .
C73 C 0.6979(11) 0.6336(8) 0.6804(7) 0.044(3) Uani 1 1 d . . . . .
C75 C 1.1003(12) 0.4899(7) 0.6557(6) 0.037(3) Uani 1 1 d . . . . .
C77 C 0.8152(12) 0.4902(6) 0.6220(7) 0.036(3) Uani 1 1 d . . . . .
C78 C 0.8430(11) 0.4840(6) 0.7767(5) 0.035(3) Uani 1 1 d . . . . .

loop_
_atom_site_aniso_label
_atom_site_aniso_U_11
_atom_site_aniso_U_22
_atom_site_aniso_U_33
_atom_site_aniso_U_23
_atom_site_aniso_U_13
_atom_site_aniso_U_12
Fe1 0.0221(9) 0.0263(8) 0.0354(10) -0.0011(7) -0.0064(7) -0.0007(6)
Fe2 0.0259(9) 0.0306(8) 0.0405(10) 0.0022(7) -0.0149(8) -0.0025(7)
Fe3 0.0256(9) 0.0288(8) 0.0466(11) -0.0019(7) -0.0092(8) -0.0006(7)
Fe4 0.0236(9) 0.0366(9) 0.0398(11) 0.0018(7) -0.0079(8) 0.0009(7)
Fe5 0.0262(9) 0.0344(9) 0.0447(11) 0.0018(8) -0.0140(8) 0.0005(7)
P12 0.0258(15) 0.0377(14) 0.0415(18) 0.0000(13) -0.0046(13) -0.0034(12)
P16 0.0297(15) 0.0325(13) 0.0367(17) -0.0035(12) -0.0100(13) -0.0068(11)
P18 0.0215(14) 0.0290(13) 0.0352(16) -0.0061(11) -0.0099(12) 0.0002(10)
O50 0.030(4) 0.054(4) 0.063(6) 0.013(4) -0.018(4) -0.015(4)
O52 0.040(5) 0.042(4) 0.044(5) 0.006(4) -0.014(4) -0.001(3)
O54 0.043(5) 0.044(4) 0.039(5) -0.014(4) -0.017(4) 0.003(3)
O56 0.048(5) 0.035(4) 0.043(5) 0.001(4) 0.002(4) 0.001(3)
O58 0.041(5) 0.039(4) 0.053(5) -0.005(4) -0.023(4) 0.002(3)
O60 0.032(5) 0.041(4) 0.053(5) 0.001(4) -0.012(4) 0.002(4)
O62 0.035(4) 0.038(4) 0.064(6) -0.003(4) -0.012(4) 0.000(4)
O64 0.022(5) 0.052(4) 0.058(5) 0.000(4) -0.008(4) 0.003(4)
O66 0.039(5) 0.050(4) 0.053(5) 0.005(4) -0.015(4) -0.006(4)
O68 0.029(4) 0.053(5) 0.047(5) 0.008(4) -0.003(4) -0.003(3)
O70 0.036(5) 0.060(5) 0.077(6) -0.015(4) -0.029(5) 0.009(4)
O72 0.044(5) 0.045(5) 0.091(7) 0.013(5) -0.031(5) 0.001(4)
O74 0.050(5) 0.065(5) 0.062(6) -0.019(5) -0.014(5) 0.018(4)
O76 0.048(5) 0.076(6) 0.055(6) -0.012(5) -0.016(5) -0.001(4)
C6 0.034(7) 0.049(7) 0.038(7) -0.015(5) -0.015(6) 0.005(5)
C7 0.023(7) 0.070(7) 0.040(7) 0.006(6) -0.007(6) -0.009(6)
C8 0.020(7) 0.104(11) 0.039(8) -0.012(7) -0.005(6) -0.008(7)
C9 0.032(8) 0.114(12) 0.044(8) -0.034(8) -0.015(6) 0.020(8)
C10 0.033(8) 0.060(7) 0.057(8) -0.011(6) -0.010(6) 0.004(6)
C11 0.017(7) 0.057(8) 0.060(8) -0.017(6) -0.003(6) 0.001(5)
C13 0.021(6) 0.032(5) 0.033(6) 0.002(5) -0.005(5) 0.008(4)
C14 0.020(5) 0.031(5) 0.019(6) 0.002(4) -0.006(5) 0.002(4)
C15 0.021(5) 0.032(5) 0.029(6) 0.002(5) -0.008(5) -0.003(4)
C17 0.026(6) 0.030(5) 0.032(6) -0.004(5) -0.009(5) 0.004(4)
C19 0.020(5) 0.032(5) 0.032(6) 0.003(4) -0.006(5) -0.002(4)
C20 0.034(6) 0.024(5) 0.038(7) -0.002(5) -0.007(6) 0.003(4)
C21 0.039(7) 0.032(5) 0.047(8) -0.013(5) -0.017(6) 0.000(5)
C22 0.052(8) 0.033(6) 0.046(8) -0.007(5) -0.007(7) 0.011(6)
C23 0.038(7) 0.042(6) 0.068(9) -0.001(6) -0.015(7) 0.012(5)
C24 0.045(8) 0.040(6) 0.041(8) 0.000(6) -0.019(6) 0.011(5)
C25 0.038(7) 0.034(5) 0.033(7) -0.001(5) -0.011(6) 0.001(5)
C26 0.028(7) 0.026(5) 0.045(7) -0.005(5) -0.010(6) 0.008(4)
C27 0.042(7) 0.025(5) 0.052(8) -0.015(5) -0.017(7) -0.003(5)
C28 0.053(9) 0.027(5) 0.051(8) 0.006(5) -0.009(7) -0.008(5)
C29 0.047(9) 0.038(6) 0.053(9) 0.000(6) 0.010(7) -0.009(5)
C30 0.033(7) 0.032(6) 0.070(10) -0.018(6) -0.006(7) -0.003(5)
C31 0.033(7) 0.028(5) 0.032(7) -0.006(5) -0.001(6) 0.007(5)
C32 0.023(6) 0.038(6) 0.048(8) 0.007(6) -0.007(6) -0.007(5)
C33 0.066(9) 0.041(7) 0.081(11) 0.023(8) 0.027(8) 0.002(6)
C34 0.082(10) 0.041(8) 0.077(10) 0.025(7) 0.024(9) 0.013(7)
C35 0.023(7) 0.085(11) 0.076(11) 0.035(9) -0.012(7) -0.011(6)
C36 0.074(10) 0.062(8) 0.089(12) 0.022(9) -0.039(10) -0.042(8)
C37 0.107(12) 0.050(8) 0.063(9) 0.001(7) -0.029(9) -0.035(8)
C38 0.031(6) 0.033(6) 0.040(7) -0.019(5) -0.018(6) 0.004(5)
C39 0.018(6) 0.038(6) 0.048(7) 0.001(5) -0.012(6) -0.008(5)
C40 0.015(6) 0.058(7) 0.054(8) -0.024(6) -0.012(5) 0.006(5)
C41 0.030(7) 0.048(7) 0.067(9) -0.016(7) -0.021(7) 0.013(6)
C42 0.042(8) 0.034(6) 0.062(9) -0.005(6) -0.023(7) 0.006(6)
C43 0.036(7) 0.042(6) 0.055(8) -0.005(6) -0.014(6) 0.004(5)
C44 0.018(6) 0.047(7) 0.024(6) 0.012(5) 0.003(5) 0.000(5)
C45 0.030(7) 0.069(8) 0.047(8) 0.005(6) -0.002(6) -0.011(6)
C46 0.033(7) 0.058(8) 0.051(8) 0.012(7) -0.008(6) 0.004(5)
C47 0.024(7) 0.089(10) 0.045(8) 0.002(7) -0.009(6) 0.005(6)
C48 0.038(7) 0.057(7) 0.052(8) -0.010(6) -0.012(7) 0.015(6)
C49 0.041(7) 0.037(6) 0.048(8) -0.004(6) -0.018(6) 0.001(5)
C51 0.028(7) 0.042(6) 0.040(7) 0.001(5) -0.001(6) 0.003(5)
C53 0.031(6) 0.041(6) 0.033(7) -0.003(6) -0.005(5) 0.000(5)
C55 0.038(7) 0.032(6) 0.056(9) -0.016(6) -0.016(7) -0.001(5)
C57 0.040(7) 0.036(6) 0.053(9) -0.002(6) -0.008(7) -0.003(5)
C59 0.025(6) 0.037(6) 0.032(7) -0.006(5) -0.001(5) 0.001(5)
C61 0.027(7) 0.027(5) 0.053(8) -0.005(5) -0.009(6) -0.002(5)
C63 0.037(6) 0.023(6) 0.041(7) -0.002(5) -0.014(5) 0.008(5)
C65 0.051(9) 0.021(5) 0.034(7) -0.002(4) -0.018(6) -0.001(5)
C67 0.030(7) 0.037(6) 0.040(7) 0.005(5) -0.016(6) -0.004(5)
C69 0.019(6) 0.051(7) 0.049(8) 0.011(7) -0.002(6) -0.002(5)
C71 0.036(8) 0.052(7) 0.059(9) 0.003(6) -0.021(6) -0.016(6)
C73 0.030(7) 0.049(7) 0.060(8) -0.001(6) -0.024(6) -0.007(5)
C75 0.024(6) 0.050(7) 0.036(7) -0.002(6) -0.006(6) -0.003(5)
C77 0.045(7) 0.029(5) 0.037(7) 0.009(5) -0.019(6) 0.001(5)
C78 0.037(6) 0.034(5) 0.034(6) -0.001(5) -0.012(5) 0.012(5)

loop_
_atom_type_symbol
_atom_type_description
_atom_type_scat_dispersion_real
_atom_type_scat_dispersion_imag
_atom_type_scat_source
C C 0.0181 0.0091 'International Tables Vol C Tables 4.2.6.8 and 6.1.1.4'
H H 0.0000 0.0000 'International Tables Vol C Tables 4.2.6.8 and 6.1.1.4'
Fe Fe -1.1336 3.1974 'International Tables Vol C Tables 4.2.6.8 and 6.1.1.4'
O O 0.0492 0.0322 'International Tables Vol C Tables 4.2.6.8 and 6.1.1.4'
P P 0.2955 0.4335 'International Tables Vol C Tables 4.2.6.8 and 6.1.1.4'

loop_
_exptl_crystal_face_index_h
_exptl_crystal_face_index_k
_exptl_crystal_face_index_l
_exptl_crystal_face_perp_dist
0 10 4 0.0143
1 -10 -3 0.0265
-6 1 -5 0.0402
0 -6 9 0.0268
0 6 -9 0.0268
-3 5 8 0.0225
3 -5 -8 0.0225
6 0 7 0.0806

loop_
_geom_angle_atom_site_label_1
_geom_angle_atom_site_label_2
_geom_angle_atom_site_label_3
_geom_angle
_geom_angle_site_symmetry_1
_geom_angle_site_symmetry_3
_geom_angle_publ_flag
Fe2 Fe1 Fe5 87.18(6) . . ?
Fe3 Fe1 Fe2 59.51(5) . . ?
Fe3 Fe1 Fe5 58.98(6) . . ?
P18 Fe1 Fe2 110.29(9) . . ?
P18 Fe1 Fe3 165.10(10) . . ?
P18 Fe1 Fe5 112.22(9) . . ?
C55 Fe1 Fe2 89.9(3) . . ?
C55 Fe1 Fe3 97.8(3) . . ?
C55 Fe1 Fe5 154.3(3) . . ?
C55 Fe1 P18 92.8(3) . . ?
C55 Fe1 C78 131.1(5) . . ?
C65 Fe1 Fe2 157.8(3) . . ?
C65 Fe1 Fe3 99.2(3) . . ?
C65 Fe1 Fe5 86.5(3) . . ?
C65 Fe1 P18 91.8(3) . . ?
C65 Fe1 C55 86.7(5) . . ?
C65 Fe1 C78 127.9(4) . . ?
C78 Fe1 Fe2 44.4(3) . . ?
C78 Fe1 Fe3 49.3(3) . . ?
C78 Fe1 Fe5 43.1(3) . . ?
C78 Fe1 P18 115.8(3) . . ?
Fe3 Fe2 Fe1 58.60(5) . . ?
Fe3 Fe2 Fe4 59.20(6) . . ?
Fe4 Fe2 Fe1 91.64(6) . . ?
C53 Fe2 Fe1 80.0(3) . . ?
C53 Fe2 Fe3 124.0(3) . . ?
C53 Fe2 Fe4 165.1(3) . . ?
C53 Fe2 C59 95.8(5) . . ?
C53 Fe2 C61 89.1(5) . . ?
C53 Fe2 C78 121.7(5) . . ?
C59 Fe2 Fe1 136.3(3) . . ?
C59 Fe2 Fe3 91.0(3) . . ?
C59 Fe2 Fe4 98.7(3) . . ?
C59 Fe2 C78 135.1(4) . . ?
C61 Fe2 Fe1 126.5(3) . . ?
C61 Fe2 Fe3 145.1(3) . . ?
C61 Fe2 Fe4 85.9(3) . . ?
C61 Fe2 C59 96.7(4) . . ?
C61 Fe2 C78 106.8(5) . . ?
C78 Fe2 Fe1 45.1(3) . . ?
C78 Fe2 Fe3 48.8(3) . . ?
C78 Fe2 Fe4 47.3(3) . . ?
Fe1 Fe3 Fe2 61.89(5) . . ?
Fe1 Fe3 Fe5 63.07(6) . . ?
Fe2 Fe3 Fe5 90.73(7) . . ?
Fe4 Fe3 Fe1 94.43(7) . . ?
Fe4 Fe3 Fe2 60.49(6) . . ?
Fe4 Fe3 Fe5 60.56(6) . . ?
C57 Fe3 Fe1 91.4(3) . . ?
C57 Fe3 Fe2 81.0(3) . . ?
C57 Fe3 Fe4 131.8(4) . . ?
C57 Fe3 Fe5 153.9(3) . . ?
C57 Fe3 C78 120.9(4) . . ?
C63 Fe3 Fe1 166.7(3) . . ?
C63 Fe3 Fe2 106.1(3) . . ?
C63 Fe3 Fe4 73.7(3) . . ?
C63 Fe3 Fe5 113.9(3) . . ?
C63 Fe3 C57 92.2(5) . . ?
C63 Fe3 C71 96.5(4) . . ?
C63 Fe3 C78 121.2(4) . . ?
C71 Fe3 Fe1 95.9(3) . . ?
C71 Fe3 Fe2 157.2(3) . . ?
C71 Fe3 Fe4 131.5(4) . . ?
C71 Fe3 Fe5 82.8(4) . . ?
C71 Fe3 C57 95.2(5) . . ?
C71 Fe3 C78 123.4(5) . . ?
C78 Fe3 Fe1 46.7(3) . . ?
C78 Fe3 Fe2 45.6(3) . . ?
C78 Fe3 Fe4 47.7(3) . . ?
C78 Fe3 Fe5 45.3(3) . . ?
Fe2 Fe4 Fe5 90.51(6) . . ?
Fe3 Fe4 Fe2 60.31(6) . . ?
Fe3 Fe4 Fe5 60.35(6) . . ?
C51 Fe4 Fe2 86.0(3) . . ?
C51 Fe4 Fe3 105.8(3) . . ?
C51 Fe4 Fe5 165.2(3) . . ?
C51 Fe4 C75 95.0(5) . . ?
C51 Fe4 C78 130.9(4) . . ?
C69 Fe4 Fe2 162.4(4) . . ?
C69 Fe4 Fe3 103.4(3) . . ?
C69 Fe4 Fe5 86.0(3) . . ?
C69 Fe4 C51 93.0(5) . . ?
C69 Fe4 C75 94.8(5) . . ?
C69 Fe4 C78 130.2(4) . . ?
C75 Fe4 Fe2 102.7(3) . . ?
C75 Fe4 Fe3 151.3(3) . . ?
C75 Fe4 Fe5 99.8(3) . . ?
C75 Fe4 C78 102.1(4) . . ?
C78 Fe4 Fe2 45.5(3) . . ?
C78 Fe4 Fe3 49.3(3) . . ?
C78 Fe4 Fe5 45.2(3) . . ?
Fe3 Fe5 Fe1 57.95(5) . . ?
Fe3 Fe5 Fe4 59.10(6) . . ?
Fe4 Fe5 Fe1 90.47(6) . . ?
C67 Fe5 Fe1 86.3(3) . . ?
C67 Fe5 Fe3 123.1(4) . . ?
C67 Fe5 Fe4 173.5(3) . . ?
C67 Fe5 C77 90.2(5) . . ?
C67 Fe5 C78 128.5(4) . . ?
C73 Fe5 Fe1 135.7(4) . . ?
C73 Fe5 Fe3 89.0(4) . . ?
C73 Fe5 Fe4 96.7(3) . . ?
C73 Fe5 C67 89.5(4) . . ?
C73 Fe5 C77 97.9(5) . . ?
C73 Fe5 C78 132.7(5) . . ?
C77 Fe5 Fe1 126.2(3) . . ?
C77 Fe5 Fe3 146.2(4) . . ?
C77 Fe5 Fe4 87.2(4) . . ?
C77 Fe5 C78 107.5(4) . . ?
C78 Fe5 Fe1 44.0(3) . . ?
C78 Fe5 Fe3 48.8(3) . . ?
C78 Fe5 Fe4 47.2(3) . . ?
C6 P12 C13 100.3(4) . . ?
C6 P12 C44 100.8(5) . . ?
C44 P12 C13 102.2(4) . . ?
C20 P16 C15 103.1(4) . . ?
C32 P16 C15 100.0(5) . . ?
C32 P16 C20 101.1(5) . . ?
C17 P18 Fe1 110.5(3) . . ?
C26 P18 Fe1 110.2(3) . . ?
C26 P18 C17 108.1(5) . . ?
C26 P18 C38 109.0(5) . . ?
C38 P18 Fe1 115.3(3) . . ?
C38 P18 C17 103.4(4) . . ?
C7 C6 P12 116.3(8) . . ?
C11 C6 P12 125.3(8) . . ?
C11 C6 C7 118.3(10) . . ?
C6 C7 H7 120.0 . . ?
C8 C7 C6 119.9(11) . . ?
C8 C7 H7 120.0 . . ?
C7 C8 H8 120.1 . . ?
C7 C8 C9 119.7(11) . . ?
C9 C8 H8 120.1 . . ?
C8 C9 H9 120.2 . . ?
C10 C9 C8 119.5(11) . . ?
C10 C9 H9 120.2 . . ?
C9 C10 H10 119.6 . . ?
C9 C10 C11 120.9(11) . . ?
C11 C10 H10 119.6 . . ?
C6 C11 C10 121.6(10) . . ?
C6 C11 H11 119.2 . . ?
C10 C11 H11 119.2 . . ?
P12 C13 H13A 108.1 . . ?
P12 C13 H13B 108.1 . . ?
H13A C13 H13B 107.3 . . ?
C14 C13 P12 116.6(6) . . ?
C14 C13 H13A 108.1 . . ?
C14 C13 H13B 108.1 . . ?
C13 C14 C15 108.9(7) . . ?
C13 C14 C17 112.0(7) . . ?
C13 C14 C19 108.9(8) . . ?
C15 C14 C17 111.3(7) . . ?
C19 C14 C15 110.5(7) . . ?
C19 C14 C17 105.3(7) . . ?
P16 C15 H15A 108.2 . . ?
P16 C15 H15B 108.2 . . ?
C14 C15 P16 116.3(6) . . ?
C14 C15 H15A 108.2 . . ?
C14 C15 H15B 108.2 . . ?
H15A C15 H15B 107.4 . . ?
P18 C17 H17A 105.6 . . ?
P18 C17 H17B 105.6 . . ?
C14 C17 P18 126.9(6) . . ?
C14 C17 H17A 105.6 . . ?
C14 C17 H17B 105.6 . . ?
H17A C17 H17B 106.1 . . ?
C14 C19 H19A 109.5 . . ?
C14 C19 H19B 109.5 . . ?
C14 C19 H19C 109.5 . . ?
H19A C19 H19B 109.5 . . ?
H19A C19 H19C 109.5 . . ?
H19B C19 H19C 109.5 . . ?
C21 C20 P16 119.1(8) . . ?
C21 C20 C25 117.9(9) . . ?
C25 C20 P16 123.0(8) . . ?
C20 C21 H21 119.3 . . ?
C22 C21 C20 121.4(11) . . ?
C22 C21 H21 119.3 . . ?
C21 C22 H22 120.1 . . ?
C21 C22 C23 119.8(11) . . ?
C23 C22 H22 120.1 . . ?
C22 C23 H23 120.1 . . ?
C22 C23 C24 119.7(10) . . ?
C24 C23 H23 120.1 . . ?
C23 C24 H24 120.4 . . ?
C25 C24 C23 119.3(10) . . ?
C25 C24 H24 120.4 . . ?
C20 C25 H25 119.1 . . ?
C24 C25 C20 121.8(10) . . ?
C24 C25 H25 119.1 . . ?
C27 C26 P18 121.6(8) . . ?
C27 C26 C31 118.1(9) . . ?
C31 C26 P18 119.9(8) . . ?
C26 C27 H27 118.7 . . ?
C28 C27 C26 122.5(10) . . ?
C28 C27 H27 118.7 . . ?
C27 C28 H28 120.2 . . ?
C27 C28 C29 119.6(11) . . ?
C29 C28 H28 120.2 . . ?
C28 C29 H29 120.2 . . ?
C28 C29 C30 119.7(10) . . ?
C30 C29 H29 120.2 . . ?
C29 C30 H30 119.6 . . ?
C29 C30 C31 120.8(10) . . ?
C31 C30 H30 119.6 . . ?
C26 C31 H31 120.4 . . ?
C30 C31 C26 119.2(10) . . ?
C30 C31 H31 120.4 . . ?
C33 C32 P16 124.2(8) . . ?
C37 C32 P16 118.6(10) . . ?
C37 C32 C33 117.2(11) . . ?
C32 C33 H33 118.4 . . ?
C32 C33 C34 123.2(12) . . ?
C34 C33 H33 118.4 . . ?
C33 C34 H34 121.9 . . ?
C35 C34 C33 116.2(14) . . ?
C35 C34 H34 121.9 . . ?
C34 C35 H35 118.7 . . ?
C36 C35 C34 122.7(12) . . ?
C36 C35 H35 118.7 . . ?
C35 C36 H36 120.5 . . ?
C35 C36 C37 119.1(12) . . ?
C37 C36 H36 120.5 . . ?
C32 C37 C36 121.6(13) . . ?
C32 C37 H37 119.2 . . ?
C36 C37 H37 119.2 . . ?
C39 C38 P18 115.3(7) . . ?
C43 C38 P18 124.7(8) . . ?
C43 C38 C39 119.9(9) . . ?
C38 C39 H39 120.4 . . ?
C40 C39 C38 119.3(10) . . ?
C40 C39 H39 120.4 . . ?
C39 C40 H40 119.7 . . ?
C41 C40 C39 120.7(10) . . ?
C41 C40 H40 119.7 . . ?
C40 C41 H41 119.5 . . ?
C42 C41 C40 121.0(10) . . ?
C42 C41 H41 119.5 . . ?
C41 C42 H42 120.6 . . ?
C41 C42 C43 118.9(10) . . ?
C43 C42 H42 120.6 . . ?
C38 C43 C42 120.1(10) . . ?
C38 C43 H43 120.0 . . ?
C42 C43 H43 120.0 . . ?
C45 C44 P12 116.3(8) . . ?
C49 C44 P12 126.4(8) . . ?
C49 C44 C45 117.3(10) . . ?
C44 C45 H45 119.8 . . ?
C46 C45 C44 120.4(11) . . ?
C46 C45 H45 119.8 . . ?
C45 C46 H46 119.0 . . ?
C47 C46 C45 121.9(11) . . ?
C47 C46 H46 119.0 . . ?
C46 C47 H47 121.2 . . ?
C46 C47 C48 117.6(11) . . ?
C48 C47 H47 121.2 . . ?
C47 C48 H48 120.2 . . ?
C49 C48 C47 119.5(11) . . ?
C49 C48 H48 120.2 . . ?
C44 C49 C48 123.3(10) . . ?
C44 C49 H49 118.4 . . ?
C48 C49 H49 118.4 . . ?
O50 C51 Fe4 176.4(9) . . ?
O52 C53 Fe2 171.7(9) . . ?
O54 C55 Fe1 174.8(9) . . ?
O56 C57 Fe3 173.9(10) . . ?
O58 C59 Fe2 178.0(9) . . ?
O60 C61 Fe2 178.5(10) . . ?
O62 C63 Fe3 172.0(9) . . ?
O64 C65 Fe1 176.6(9) . . ?
O66 C67 Fe5 171.2(9) . . ?
O68 C69 Fe4 177.9(9) . . ?
O70 C71 Fe3 177.6(11) . . ?
O72 C73 Fe5 178.3(10) . . ?
O74 C75 Fe4 177.7(10) . . ?
O76 C77 Fe5 174.5(9) . . ?
Fe1 C78 Fe3 84.0(4) . . ?
Fe1 C78 Fe4 166.9(6) . . ?
Fe2 C78 Fe1 90.5(4) . . ?
Fe2 C78 Fe3 85.6(4) . . ?
Fe2 C78 Fe4 87.1(4) . . ?
Fe4 C78 Fe3 83.0(4) . . ?
Fe5 C78 Fe1 92.9(4) . . ?
Fe5 C78 Fe2 170.5(6) . . ?
Fe5 C78 Fe3 86.0(4) . . ?
Fe5 C78 Fe4 87.6(4) . . ?

loop_
_geom_bond_atom_site_label_1
_geom_bond_atom_site_label_2
_geom_bond_distance
_geom_bond_site_symmetry_2
_geom_bond_publ_flag
Fe1 Fe2 2.681(2) . ?
Fe1 Fe3 2.5940(19) . ?
Fe1 Fe5 2.729(2) . ?
Fe1 P18 2.261(3) . ?
Fe1 C55 1.777(14) . ?
Fe1 C65 1.775(13) . ?
Fe1 C78 1.898(10) . ?
Fe2 Fe3 2.619(2) . ?
Fe2 Fe4 2.624(2) . ?
Fe2 C53 1.750(12) . ?
Fe2 C59 1.809(12) . ?
Fe2 C61 1.777(12) . ?
Fe2 C78 1.875(10) . ?
Fe3 Fe4 2.590(2) . ?
Fe3 Fe5 2.623(2) . ?
Fe3 C57 1.811(15) . ?
Fe3 C63 1.773(11) . ?
Fe3 C71 1.795(14) . ?
Fe3 C78 1.978(9) . ?
Fe4 Fe5 2.628(2) . ?
Fe4 C51 1.813(13) . ?
Fe4 C69 1.790(12) . ?
Fe4 C75 1.817(13) . ?
Fe4 C78 1.931(10) . ?
Fe5 C67 1.772(11) . ?
Fe5 C73 1.770(12) . ?
Fe5 C77 1.800(14) . ?
Fe5 C78 1.868(10) . ?
P12 C6 1.842(11) . ?
P12 C13 1.850(9) . ?
P12 C44 1.844(11) . ?
P16 C15 1.856(9) . ?
P16 C20 1.841(10) . ?
P16 C32 1.837(11) . ?
P18 C17 1.840(10) . ?
P18 C26 1.822(10) . ?
P18 C38 1.828(10) . ?
O50 C51 1.125(12) . ?
O52 C53 1.161(11) . ?
O54 C55 1.154(13) . ?
O56 C57 1.134(13) . ?
O58 C59 1.138(11) . ?
O60 C61 1.149(11) . ?
O62 C63 1.153(11) . ?
O64 C65 1.147(12) . ?
O66 C67 1.151(12) . ?
O68 C69 1.153(11) . ?
O70 C71 1.141(13) . ?
O72 C73 1.163(12) . ?
O74 C75 1.110(12) . ?
O76 C77 1.119(12) . ?
C6 C7 1.425(14) . ?
C6 C11 1.362(15) . ?
C7 H7 0.9500 . ?
C7 C8 1.370(16) . ?
C8 H8 0.9500 . ?
C8 C9 1.405(18) . ?
C9 H9 0.9500 . ?
C9 C10 1.359(17) . ?
C10 H10 0.9500 . ?
C10 C11 1.366(15) . ?
C11 H11 0.9500 . ?
C13 H13A 0.9900 . ?
C13 H13B 0.9900 . ?
C13 C14 1.538(13) . ?
C14 C15 1.553(12) . ?
C14 C17 1.555(13) . ?
C14 C19 1.540(13) . ?
C15 H15A 0.9900 . ?
C15 H15B 0.9900 . ?
C17 H17A 0.9900 . ?
C17 H17B 0.9900 . ?
C19 H19A 0.9800 . ?
C19 H19B 0.9800 . ?
C19 H19C 0.9800 . ?
C20 C21 1.377(14) . ?
C20 C25 1.413(14) . ?
C21 H21 0.9500 . ?
C21 C22 1.372(15) . ?
C22 H22 0.9500 . ?
C22 C23 1.389(16) . ?
C23 H23 0.9500 . ?
C23 C24 1.407(15) . ?
C24 H24 0.9500 . ?
C24 C25 1.349(14) . ?
C25 H25 0.9500 . ?
C26 C27 1.385(14) . ?
C26 C31 1.400(14) . ?
C27 H27 0.9500 . ?
C27 C28 1.361(15) . ?
C28 H28 0.9500 . ?
C28 C29 1.372(16) . ?
C29 H29 0.9500 . ?
C29 C30 1.387(16) . ?
C30 H30 0.9500 . ?
C30 C31 1.392(15) . ?
C31 H31 0.9500 . ?
C32 C33 1.384(17) . ?
C32 C37 1.349(15) . ?
C33 H33 0.9500 . ?
C33 C34 1.425(17) . ?
C34 H34 0.9500 . ?
C34 C35 1.369(19) . ?
C35 H35 0.9500 . ?
C35 C36 1.347(19) . ?
C36 H36 0.9500 . ?
C36 C37 1.427(19) . ?
C37 H37 0.9500 . ?
C38 C39 1.395(14) . ?
C38 C43 1.389(14) . ?
C39 H39 0.9500 . ?
C39 C40 1.388(14) . ?
C40 H40 0.9500 . ?
C40 C41 1.379(15) . ?
C41 H41 0.9500 . ?
C41 C42 1.372(15) . ?
C42 H42 0.9500 . ?
C42 C43 1.414(15) . ?
C43 H43 0.9500 . ?
C44 C45 1.407(15) . ?
C44 C49 1.355(14) . ?
C45 H45 0.9500 . ?
C45 C46 1.371(16) . ?
C46 H46 0.9500 . ?
C46 C47 1.370(17) . ?
C47 H47 0.9500 . ?
C47 C48 1.415(16) . ?
C48 H48 0.9500 . ?
C48 C49 1.366(15) . ?
C49 H49 0.9500 . ?

loop_
_geom_torsion_atom_site_label_1
_geom_torsion_atom_site_label_2
_geom_torsion_atom_site_label_3
_geom_torsion_atom_site_label_4
_geom_torsion
_geom_torsion_site_symmetry_1
_geom_torsion_site_symmetry_2
_geom_torsion_site_symmetry_3
_geom_torsion_site_symmetry_4
_geom_torsion_publ_flag
Fe1 Fe2 C78 Fe3 83.9(4) . . . . ?
Fe1 Fe2 C78 Fe4 167.1(5) . . . . ?
Fe1 Fe5 C78 Fe3 -83.8(4) . . . . ?
Fe1 Fe5 C78 Fe4 -166.9(6) . . . . ?
Fe1 P18 C17 C14 169.4(7) . . . . ?
Fe1 P18 C26 C27 -80.6(8) . . . . ?
Fe1 P18 C26 C31 92.5(7) . . . . ?
Fe1 P18 C38 C39 -53.2(8) . . . . ?
Fe1 P18 C38 C43 130.3(8) . . . . ?
Fe2 Fe1 C78 Fe3 -85.5(4) . . . . ?
Fe2 Fe1 C78 Fe4 -80(3) . . . . ?
Fe2 Fe1 C78 Fe5 -171.2(6) . . . . ?
Fe3 Fe1 C78 Fe2 85.5(4) . . . . ?
Fe3 Fe1 C78 Fe4 6(2) . . . . ?
Fe3 Fe1 C78 Fe5 -85.6(4) . . . . ?
Fe3 Fe2 C78 Fe1 -83.9(4) . . . . ?
Fe3 Fe2 C78 Fe4 83.2(3) . . . . ?
Fe3 Fe5 C78 Fe1 83.8(4) . . . . ?
Fe3 Fe5 C78 Fe4 -83.1(4) . . . . ?
Fe4 Fe2 C78 Fe1 -167.1(5) . . . . ?
Fe4 Fe2 C78 Fe3 -83.2(3) . . . . ?
Fe4 Fe5 C78 Fe1 166.9(6) . . . . ?
Fe4 Fe5 C78 Fe3 83.1(4) . . . . ?
Fe5 Fe1 C78 Fe2 171.2(6) . . . . ?
Fe5 Fe1 C78 Fe3 85.6(4) . . . . ?
Fe5 Fe1 C78 Fe4 91(3) . . . . ?
P12 C6 C7 C8 174.6(9) . . . . ?
P12 C6 C11 C10 -174.5(9) . . . . ?
P12 C13 C14 C15 -175.3(6) . . . . ?
P12 C13 C14 C17 -51.8(10) . . . . ?
P12 C13 C14 C19 64.2(9) . . . . ?
P12 C44 C45 C46 178.8(8) . . . . ?
P12 C44 C49 C48 -179.8(8) . . . . ?
P16 C20 C21 C22 176.3(8) . . . . ?
P16 C20 C25 C24 -175.5(7) . . . . ?
P16 C32 C33 C34 173.8(10) . . . . ?
P16 C32 C37 C36 -175.6(10) . . . . ?
P18 Fe1 C78 Fe2 -93.2(3) . . . . ?
P18 Fe1 C78 Fe3 -178.75(16) . . . . ?
P18 Fe1 C78 Fe4 -173(2) . . . . ?
P18 Fe1 C78 Fe5 95.6(3) . . . . ?
P18 C26 C27 C28 176.0(7) . . . . ?
P18 C26 C31 C30 -175.3(7) . . . . ?
P18 C38 C39 C40 -174.6(8) . . . . ?
P18 C38 C43 C42 178.2(8) . . . . ?
C6 P12 C13 C14 167.9(7) . . . . ?
C6 P12 C44 C45 -130.9(7) . . . . ?
C6 P12 C44 C49 48.5(10) . . . . ?
C6 C7 C8 C9 0.3(17) . . . . ?
C7 C6 C11 C10 1.1(17) . . . . ?
C7 C8 C9 C10 1.1(18) . . . . ?
C8 C9 C10 C11 -1.5(18) . . . . ?
C9 C10 C11 C6 0.3(18) . . . . ?
C11 C6 C7 C8 -1.4(16) . . . . ?
C13 P12 C6 C7 -158.6(8) . . . . ?
C13 P12 C6 C11 17.1(10) . . . . ?
C13 P12 C44 C45 126.0(7) . . . . ?
C13 P12 C44 C49 -54.7(10) . . . . ?
C13 C14 C15 P16 -60.6(9) . . . . ?
C13 C14 C17 P18 -78.9(10) . . . . ?
C15 P16 C20 C21 -127.8(7) . . . . ?
C15 P16 C20 C25 48.7(8) . . . . ?
C15 P16 C32 C33 6.6(11) . . . . ?
C15 P16 C32 C37 -176.6(10) . . . . ?
C15 C14 C17 P18 43.2(11) . . . . ?
C17 P18 C26 C27 158.6(7) . . . . ?
C17 P18 C26 C31 -28.4(8) . . . . ?
C17 P18 C38 C39 67.5(8) . . . . ?
C17 P18 C38 C43 -109.0(9) . . . . ?
C17 C14 C15 P16 175.6(6) . . . . ?
C19 C14 C15 P16 59.0(9) . . . . ?
C19 C14 C17 P18 162.9(7) . . . . ?
C20 P16 C15 C14 86.3(7) . . . . ?
C20 P16 C32 C33 112.2(11) . . . . ?
C20 P16 C32 C37 -71.0(11) . . . . ?
C20 C21 C22 C23 -1.0(15) . . . . ?
C21 C20 C25 C24 1.0(14) . . . . ?
C21 C22 C23 C24 1.8(15) . . . . ?
C22 C23 C24 C25 -1.2(15) . . . . ?
C23 C24 C25 C20 -0.2(14) . . . . ?
C25 C20 C21 C22 -0.4(14) . . . . ?
C26 P18 C17 C14 -69.9(9) . . . . ?
C26 P18 C38 C39 -177.7(7) . . . . ?
C26 P18 C38 C43 5.8(10) . . . . ?
C26 C27 C28 C29 -1.0(15) . . . . ?
C27 C26 C31 C30 -2.0(13) . . . . ?
C27 C28 C29 C30 -1.7(15) . . . . ?
C28 C29 C30 C31 2.5(15) . . . . ?
C29 C30 C31 C26 -0.6(14) . . . . ?
C31 C26 C27 C28 2.9(14) . . . . ?
C32 P16 C15 C14 -169.8(7) . . . . ?
C32 P16 C20 C21 129.1(8) . . . . ?
C32 P16 C20 C25 -54.4(8) . . . . ?
C32 C33 C34 C35 2(2) . . . . ?
C33 C32 C37 C36 1(2) . . . . ?
C33 C34 C35 C36 1(2) . . . . ?
C34 C35 C36 C37 -3(2) . . . . ?
C35 C36 C37 C32 1(2) . . . . ?
C37 C32 C33 C34 -3(2) . . . . ?
C38 P18 C17 C14 45.6(9) . . . . ?
C38 P18 C26 C27 46.9(9) . . . . ?
C38 P18 C26 C31 -140.1(7) . . . . ?
C38 C39 C40 C41 -3.4(15) . . . . ?
C39 C38 C43 C42 1.8(15) . . . . ?
C39 C40 C41 C42 0.6(16) . . . . ?
C40 C41 C42 C43 3.3(16) . . . . ?
C41 C42 C43 C38 -4.5(16) . . . . ?
C43 C38 C39 C40 2.1(14) . . . . ?
C44 P12 C6 C7 96.8(8) . . . . ?
C44 P12 C6 C11 -87.6(10) . . . . ?
C44 P12 C13 C14 -88.5(8) . . . . ?
C44 C45 C46 C47 1.7(16) . . . . ?
C45 C44 C49 C48 -0.5(15) . . . . ?
C45 C46 C47 C48 -1.8(16) . . . . ?
C46 C47 C48 C49 0.7(15) . . . . ?
C47 C48 C49 C44 0.4(16) . . . . ?
C49 C44 C45 C46 -0.5(14) . . . . ?
C53 Fe2 C78 Fe1 25.5(6) . . . . ?
C53 Fe2 C78 Fe3 109.5(5) . . . . ?
C53 Fe2 C78 Fe4 -167.4(4) . . . . ?
C55 Fe1 C78 Fe2 26.4(7) . . . . ?
C55 Fe1 C78 Fe3 -59.2(6) . . . . ?
C55 Fe1 C78 Fe4 -53(3) . . . . ?
C55 Fe1 C78 Fe5 -144.8(5) . . . . ?
C59 Fe2 C78 Fe1 -116.4(5) . . . . ?
C59 Fe2 C78 Fe3 -32.5(7) . . . . ?
C59 Fe2 C78 Fe4 50.7(7) . . . . ?
C61 Fe2 C78 Fe1 125.2(4) . . . . ?
C61 Fe2 C78 Fe3 -150.9(4) . . . . ?
C61 Fe2 C78 Fe4 -67.7(4) . . . . ?
C65 Fe1 C78 Fe2 151.9(4) . . . . ?
C65 Fe1 C78 Fe3 66.4(6) . . . . ?
C65 Fe1 C78 Fe4 72(3) . . . . ?
C65 Fe1 C78 Fe5 -19.3(7) . . . . ?
C67 Fe5 C78 Fe1 -19.6(7) . . . . ?
C67 Fe5 C78 Fe3 -103.4(5) . . . . ?
C67 Fe5 C78 Fe4 173.5(4) . . . . ?
C73 Fe5 C78 Fe1 116.5(6) . . . . ?
C73 Fe5 C78 Fe3 32.7(7) . . . . ?
C73 Fe5 C78 Fe4 -50.4(7) . . . . ?
C77 Fe5 C78 Fe1 -124.4(4) . . . . ?
C77 Fe5 C78 Fe3 151.9(4) . . . . ?
C77 Fe5 C78 Fe4 68.7(5) . . . . ?

loop_
_exptl_oxdiff_crystal_face_indexfrac_h
_exptl_oxdiff_crystal_face_indexfrac_k
_exptl_oxdiff_crystal_face_indexfrac_l
_exptl_oxdiff_crystal_face_x
_exptl_oxdiff_crystal_face_y
_exptl_oxdiff_crystal_face_z
-0.4565 9.8227 3.5466 -0.4021 0.0055 0.9156
1.1279 -9.7410 -2.8839 0.2959 -0.0028 -0.9552
-5.9747 0.6181 -5.3540 0.8804 -0.0237 0.4736
0.3854 -5.8344 9.2848 -0.0707 0.9013 -0.4274
-0.3854 5.8344 -9.2848 0.0707 -0.9013 0.4274
-2.6745 5.1260 7.9999 -0.0571 0.6688 0.7412
2.6745 -5.1260 -7.9999 0.0571 -0.6688 -0.7412
6.0042 0.0002 6.9910 -0.9498 0.1332 -0.4051

loop_
_smtbx_masks_void_nr
_smtbx_masks_void_average_x
_smtbx_masks_void_average_y
_smtbx_masks_void_average_z
_smtbx_masks_void_volume
_smtbx_masks_void_count_electrons
_smtbx_masks_void_content
1 0.500 0.500 0.500 60.0 1.1 ?
2 0.500 0.000 0.000 24.2 0.0 ?
